data_7218698
loop_
_publ_author_name
'Mironov, Yuri V.'
'Brylev, Konstantin A.'
'Smolentsev, Anton I.'
'Ermolaev, Andrey V.'
'Kitamura, N.'
'Fedorov, Vladimir E.'

_publ_section_title
;
 NEW MIXED-LIGAND CYANOHYDROXO OCTAHEDRAL CLUSTER COMPLEX
 trans-[Re6S8(CN)2(OH)4]4--, ITS LUMINESCENCE PROPERTIES AND CHEMICAL
 REACTIVITY
;
_journal_name_full 'RSC Adv.'
_journal_paper_doi 10.1039/C4RA10697K
_journal_year 2014
_chemical_formula_moiety 'C2 H4 N2 O4 Re6 S8, 2(Cu H12 N4), 2(H2 O)'
_chemical_formula_sum 'C2 H32 Cu2 N10 O6 Re6 S8'
_chemical_formula_weight 1793.14
_chemical_name_systematic
; 
 ? 
;
_space_group_IT_number 2
_symmetry_cell_setting triclinic
_symmetry_space_group_name_Hall '-P 1'
_symmetry_space_group_name_H-M 'P -1'
_atom_sites_solution_hydrogens geom
_atom_sites_solution_primary direct
_atom_sites_solution_secondary difmap
_audit_creation_method SHELXL-97
_cell_angle_alpha 92.188(5)
_cell_angle_beta 111.206(6)
_cell_angle_gamma 101.782(6)
_cell_formula_units_Z 1
_cell_length_a 8.5493(6)
_cell_length_b 9.3230(6)
_cell_length_c 11.1684(7)
_cell_measurement_temperature 173(2)
_cell_volume 806.27(10)
_computing_cell_refinement 'SAINT (Bruker, 2004)'
_computing_data_collection 'APEX2 (Bruker, 2004)'
_computing_data_reduction 'SAINT (Bruker, 2004)'
_computing_molecular_graphics 'SHELXTL (Bruker, 2004)'
_computing_publication_material 'SHELXTL (Bruker, 2004)'
_computing_structure_refinement 'SHELXTL (Bruker, 2004)'
_computing_structure_solution 'SHELXTL (Bruker, 2004)'
_diffrn_ambient_temperature 173(2)
_diffrn_detector_area_resol_mean 25
_diffrn_measured_fraction_theta_full 0.996
_diffrn_measured_fraction_theta_max 0.955
_diffrn_measurement_device_type 'Bruker Nonius X8Apex CCD area-detector'
_diffrn_measurement_method '\f and \w scans'
_diffrn_radiation_monochromator graphite
_diffrn_radiation_source 'fine-focus sealed tube'
_diffrn_radiation_type MoK\a
_diffrn_radiation_wavelength 0.71073
_diffrn_reflns_av_R_equivalents 0.0526
_diffrn_reflns_av_sigmaI/netI 0.0668
_diffrn_reflns_limit_h_max 11
_diffrn_reflns_limit_h_min -11
_diffrn_reflns_limit_k_max 12
_diffrn_reflns_limit_k_min -12
_diffrn_reflns_limit_l_max 14
_diffrn_reflns_limit_l_min -13
_diffrn_reflns_number 7837
_diffrn_reflns_theta_full 25.25
_diffrn_reflns_theta_max 27.48
_diffrn_reflns_theta_min 2.80
_diffrn_standards_number 0
_exptl_absorpt_coefficient_mu 24.266
_exptl_absorpt_correction_T_max 0.2470
_exptl_absorpt_correction_T_min 0.0516
_exptl_absorpt_correction_type multi-scan
_exptl_absorpt_process_details SADABS
_exptl_crystal_colour red
_exptl_crystal_density_diffrn 3.693
_exptl_crystal_density_method 'not measured'
_exptl_crystal_description block
_exptl_crystal_F_000 798
_exptl_crystal_size_max 0.30
_exptl_crystal_size_mid 0.12
_exptl_crystal_size_min 0.08
_refine_diff_density_max 4.217
_refine_diff_density_min -3.626
_refine_diff_density_rms 0.495
_refine_ls_extinction_method none
_refine_ls_goodness_of_fit_ref 1.000
_refine_ls_hydrogen_treatment constr
_refine_ls_matrix_type full
_refine_ls_number_parameters 172
_refine_ls_number_reflns 3531
_refine_ls_number_restraints 24
_refine_ls_restrained_S_all 0.999
_refine_ls_R_factor_all 0.0658
_refine_ls_R_factor_gt 0.0455
_refine_ls_shift/su_max 0.000
_refine_ls_shift/su_mean 0.000
_refine_ls_structure_factor_coef Fsqd
_refine_ls_weighting_details 'calc w=1/[\s^2^(Fo^2^)+(0.0702P)^2^] where P=(Fo^2^+2Fc^2^)/3'
_refine_ls_weighting_scheme calc
_refine_ls_wR_factor_gt 0.1158
_refine_ls_wR_factor_ref 0.1207
_reflns_number_gt 2585
_reflns_number_total 3531
_reflns_threshold_expression >2sigma(I)
_cod_data_source_file c4ra10697k2.cif
_cod_data_source_block 1
_cod_depositor_comments
;
The following automatic conversions were performed:

'_symmetry_cell_setting' value 'Triclinic' changed to 'triclinic'
according to
/usr/data/users/saulius/crontab/automatic-downloads/rss-feeds/RSC/lib/dictionaries/cif_core.dic
dictionary named 'cif_core.dic' version 2.4.2 from 2011-04-26.

Automatic conversion script
Id: cif_fix_values 2827 2014-09-09 07:05:25Z andrius 
;
_cod_original_cell_volume 806.27(9)
_cod_database_code 7218698

loop_
_symmetry_equiv_pos_as_xyz
'x, y, z'
'-x, -y, -z'

loop_
_atom_site_label
_atom_site_type_symbol
_atom_site_fract_x
_atom_site_fract_y
_atom_site_fract_z
_atom_site_U_iso_or_equiv
_atom_site_adp_type
_atom_site_occupancy
_atom_site_symmetry_multiplicity
_atom_site_calc_flag
_atom_site_refinement_flags
Re1 Re 0.55963(6) 0.58424(6) -0.12719(5) 0.01605(16) Uani 1 1 d .
Cu1 Cu 1.0000 1.0000 0.0000 0.0346(7) Uani 1 2 d S
S1 S 0.4406(4) 0.7868(4) -0.0874(4) 0.0218(8) Uani 1 1 d .
O1 O 0.6929(16) 0.8815(13) 0.2203(12) 0.045(3) Uani 1 1 d .
H1 H 0.6894 0.8708 0.2937 0.054 Uiso 1 1 calc R
N1 N 0.647(2) 0.707(2) -0.3734(19) 0.066(5) Uani 1 1 d U
C1 C 0.6248(18) 0.6792(17) -0.2774(15) 0.026(3) Uani 1 1 d U
Re2 Re 0.58724(6) 0.67828(6) 0.10227(5) 0.01624(16) Uani 1 1 d .
Cu2 Cu 1.0000 0.5000 0.5000 0.0268(6) Uani 1 2 d S
S2 S 0.7205(5) 0.5469(4) 0.2764(3) 0.0232(8) Uani 1 1 d .
O2 O 0.9454(11) 0.3994(11) 0.1488(9) 0.022(2) Uani 1 1 d .
H2 H 1.0108 0.4372 0.1117 0.026 Uiso 1 1 calc R
Re3 Re 0.71138(6) 0.45462(6) 0.06817(5) 0.01309(15) Uani 1 1 d .
S3 S 0.6706(4) 0.3722(4) -0.1506(3) 0.0180(7) Uani 1 1 d .
S4 S 0.8346(4) 0.7023(4) 0.0395(4) 0.0213(8) Uani 1 1 d .
N11 N 1.2195(18) 0.9631(16) 0.1250(17) 0.048(4) Uani 1 1 d .
H11A H 1.2619 0.9047 0.0833 0.071 Uiso 1 1 calc R
H11B H 1.1986 0.9173 0.1900 0.071 Uiso 1 1 calc R
H11C H 1.2981 1.0507 0.1587 0.071 Uiso 1 1 calc R
N12 N 0.9617(19) 1.0919(15) 0.1454(14) 0.039(4) Uani 1 1 d .
H12A H 0.9193 1.0202 0.1861 0.058 Uiso 1 1 calc R
H12B H 0.8847 1.1491 0.1150 0.058 Uiso 1 1 calc R
H12C H 1.0635 1.1489 0.2023 0.058 Uiso 1 1 calc R
N21 N 1.041(2) 0.6993(16) 0.5893(14) 0.048(4) Uani 1 1 d .
H21A H 1.0215 0.6912 0.6641 0.072 Uiso 1 1 calc R
H21B H 0.9676 0.7497 0.5372 0.072 Uiso 1 1 calc R
H21C H 1.1517 0.7488 0.6079 0.072 Uiso 1 1 calc R
N22 N 1.1587(16) 0.5797(18) 0.4077(13) 0.043(4) Uani 1 1 d .
H22A H 1.1774 0.6798 0.4140 0.065 Uiso 1 1 calc R
H22B H 1.1088 0.5412 0.3228 0.065 Uiso 1 1 calc R
H22C H 1.2611 0.5537 0.4448 0.065 Uiso 1 1 calc R
O1W O 0.773(3) 0.872(3) 0.462(2) 0.051(7) Uani 0.50 1 d PU
O2W O 1.091(3) 0.885(3) 0.357(2) 0.046(7) Uani 0.50 1 d P

loop_
_atom_site_aniso_label
_atom_site_aniso_U_11
_atom_site_aniso_U_22
_atom_site_aniso_U_33
_atom_site_aniso_U_23
_atom_site_aniso_U_13
_atom_site_aniso_U_12
Re1 0.0201(3) 0.0165(3) 0.0182(3) 0.0077(2) 0.0115(2) 0.0095(2)
Cu1 0.0343(14) 0.0171(14) 0.061(2) -0.0058(13) 0.0291(14) 0.0066(11)
S1 0.0260(17) 0.0129(17) 0.036(2) 0.0106(16) 0.0189(16) 0.0104(14)
O1 0.046(7) 0.028(7) 0.054(8) -0.010(6) 0.013(7) 0.006(5)
N1 0.068(8) 0.066(9) 0.073(9) 0.015(7) 0.036(7) 0.014(7)
C1 0.027(4) 0.027(5) 0.028(5) 0.013(4) 0.015(4) 0.009(4)
Re2 0.0181(3) 0.0111(3) 0.0199(3) -0.0025(2) 0.0072(2) 0.0050(2)
Cu2 0.0345(13) 0.0319(15) 0.0165(13) 0.0023(11) 0.0073(11) 0.0180(12)
S2 0.0258(17) 0.030(2) 0.0180(18) 0.0023(16) 0.0084(15) 0.0159(15)
O2 0.015(4) 0.028(6) 0.025(6) 0.003(4) 0.007(4) 0.012(4)
Re3 0.0160(2) 0.0112(3) 0.0147(3) 0.0019(2) 0.0071(2) 0.00632(19)
S3 0.0229(16) 0.0197(18) 0.0152(17) 0.0015(14) 0.0099(13) 0.0081(13)
S4 0.0197(16) 0.0128(17) 0.035(2) 0.0017(15) 0.0141(15) 0.0043(13)
N11 0.048(9) 0.020(8) 0.087(13) 0.015(8) 0.036(9) 0.014(7)
N12 0.055(9) 0.027(8) 0.048(9) 0.004(7) 0.031(8) 0.017(7)
N21 0.087(12) 0.035(9) 0.034(9) 0.015(7) 0.019(8) 0.044(9)
N22 0.028(7) 0.072(12) 0.029(8) -0.010(7) 0.012(6) 0.011(7)
O1W 0.061(10) 0.051(10) 0.043(10) 0.019(8) 0.025(8) 0.004(8)
O2W 0.071(17) 0.019(13) 0.049(16) 0.010(11) 0.032(13) -0.006(12)

loop_
_atom_type_symbol
_atom_type_description
_atom_type_scat_dispersion_real
_atom_type_scat_dispersion_imag
_atom_type_scat_source
C C 0.0033 0.0016 'International Tables Vol C Tables 4.2.6.8 and 6.1.1.4'
H H 0.0000 0.0000 'International Tables Vol C Tables 4.2.6.8 and 6.1.1.4'
Cu Cu 0.3201 1.2651 'International Tables Vol C Tables 4.2.6.8 and 6.1.1.4'
N N 0.0061 0.0033 'International Tables Vol C Tables 4.2.6.8 and 6.1.1.4'
O O 0.0106 0.0060 'International Tables Vol C Tables 4.2.6.8 and 6.1.1.4'
S S 0.1246 0.1234 'International Tables Vol C Tables 4.2.6.8 and 6.1.1.4'
Re Re -1.0185 7.2310 'International Tables Vol C Tables 4.2.6.8 and 6.1.1.4'

loop_
_geom_angle_atom_site_label_1
_geom_angle_atom_site_label_2
_geom_angle_atom_site_label_3
_geom_angle
_geom_angle_site_symmetry_1
_geom_angle_site_symmetry_3
C1 Re1 S2 92.1(4) . 2_665
C1 Re1 S3 92.5(5) . .
S2 Re1 S3 89.43(12) 2_665 .
C1 Re1 S4 93.7(4) . .
S2 Re1 S4 174.14(12) 2_665 .
S3 Re1 S4 89.62(12) . .
C1 Re1 S1 93.1(5) . .
S2 Re1 S1 90.30(13) 2_665 .
S3 Re1 S1 174.48(11) . .
S4 Re1 S1 90.09(12) . .
C1 Re1 Re2 134.0(4) . 2_665
S2 Re1 Re2 57.21(9) 2_665 2_665
S3 Re1 Re2 57.71(8) . 2_665
S4 Re1 Re2 117.65(9) . 2_665
S1 Re1 Re2 117.81(8) . 2_665
C1 Re1 Re3 135.4(4) . .
S2 Re1 Re3 117.16(9) 2_665 .
S3 Re1 Re3 57.60(8) . .
S4 Re1 Re3 57.71(9) . .
S1 Re1 Re3 117.87(9) . .
Re2 Re1 Re3 59.97(2) 2_665 .
C1 Re1 Re2 135.8(4) . .
S2 Re1 Re2 117.64(9) 2_665 .
S3 Re1 Re2 117.86(8) . .
S4 Re1 Re2 58.00(9) . .
S1 Re1 Re2 57.61(9) . .
Re2 Re1 Re2 90.14(2) 2_665 .
Re3 Re1 Re2 60.28(2) . .
C1 Re1 Re3 134.4(4) . 2_665
S2 Re1 Re3 57.77(9) 2_665 2_665
S3 Re1 Re3 117.93(8) . 2_665
S4 Re1 Re3 117.88(9) . 2_665
S1 Re1 Re3 57.59(8) . 2_665
Re2 Re1 Re3 60.25(2) 2_665 2_665
Re3 Re1 Re3 90.22(2) . 2_665
Re2 Re1 Re3 59.92(2) . 2_665
N12 Cu1 N12 179.999(3) 2_775 .
N12 Cu1 N11 90.7(7) 2_775 .
N12 Cu1 N11 89.3(6) . .
N12 Cu1 N11 89.3(6) 2_775 2_775
N12 Cu1 N11 90.7(7) . 2_775
N11 Cu1 N11 179.999(2) . 2_775
Re2 S1 Re3 64.69(9) . 2_665
Re2 S1 Re1 64.73(9) . .
Re3 S1 Re1 64.80(9) 2_665 .
Re2 O1 H1 109.5 . .
N1 C1 Re1 167.8(16) . .
O1 Re2 S2 92.3(4) . .
O1 Re2 S3 94.2(4) . 2_665
S2 Re2 S3 89.38(12) . 2_665
O1 Re2 S1 93.6(4) . .
S2 Re2 S1 174.12(13) . .
S3 Re2 S1 90.23(12) 2_665 .
O1 Re2 S4 92.1(4) . .
S2 Re2 S4 90.00(13) . .
S3 Re2 S4 173.63(11) 2_665 .
S1 Re2 S4 89.74(12) . .
O1 Re2 Re3 136.1(4) . 2_665
S2 Re2 Re3 117.50(9) . 2_665
S3 Re2 Re3 57.52(8) 2_665 2_665
S1 Re2 Re3 57.67(8) . 2_665
S4 Re2 Re3 117.47(9) . 2_665
O1 Re2 Re1 135.3(4) . 2_665
S2 Re2 Re1 57.49(9) . 2_665
S3 Re2 Re1 57.34(9) 2_665 2_665
S1 Re2 Re1 117.66(8) . 2_665
S4 Re2 Re1 117.29(9) . 2_665
Re3 Re2 Re1 60.03(2) 2_665 2_665
O1 Re2 Re1 134.8(4) . .
S2 Re2 Re1 117.57(10) . .
S3 Re2 Re1 117.57(8) 2_665 .
S1 Re2 Re1 57.66(9) . .
S4 Re2 Re1 57.39(9) . .
Re3 Re2 Re1 60.10(2) 2_665 .
Re1 Re2 Re1 89.86(2) 2_665 .
O1 Re2 Re3 133.8(4) . .
S2 Re2 Re3 57.74(9) . .
S3 Re2 Re3 117.27(9) 2_665 .
S1 Re2 Re3 117.50(10) . .
S4 Re2 Re3 57.38(8) . .
Re3 Re2 Re3 90.08(2) 2_665 .
Re1 Re2 Re3 59.95(2) 2_665 .
Re1 Re2 Re3 59.86(2) . .
N21 Cu2 N21 180.0(8) 2_766 .
N21 Cu2 N22 89.2(7) 2_766 .
N21 Cu2 N22 90.8(7) . .
N21 Cu2 N22 90.8(7) 2_766 2_766
N21 Cu2 N22 89.2(7) . 2_766
N22 Cu2 N22 179.999(2) . 2_766
Re2 S2 Re1 65.30(9) . 2_665
Re2 S2 Re3 65.39(9) . .
Re1 S2 Re3 65.05(9) 2_665 .
Re3 O2 H2 109.5 . .
O2 Re3 S3 94.2(3) . .
O2 Re3 S1 91.3(3) . 2_665
S3 Re3 S1 90.30(13) . 2_665
O2 Re3 S2 92.6(3) . .
S3 Re3 S2 173.14(12) . .
S1 Re3 S2 89.94(13) 2_665 .
O2 Re3 S4 94.6(3) . .
S3 Re3 S4 89.35(12) . .
S1 Re3 S4 174.06(12) 2_665 .
S2 Re3 S4 89.70(13) . .
O2 Re3 Re2 134.5(3) . 2_665
S3 Re3 Re2 57.65(8) . 2_665
S1 Re3 Re2 57.65(9) 2_665 2_665
S2 Re3 Re2 117.11(9) . 2_665
S4 Re3 Re2 117.50(9) . 2_665
O2 Re3 Re1 137.0(3) . .
S3 Re3 Re1 57.37(9) . .
S1 Re3 Re1 117.61(9) 2_665 .
S2 Re3 Re1 116.70(9) . .
S4 Re3 Re1 57.52(9) . .
Re2 Re3 Re1 60.00(2) 2_665 .
O2 Re3 Re1 133.2(3) . 2_665
S3 Re3 Re1 117.58(8) . 2_665
S1 Re3 Re1 57.61(9) 2_665 2_665
S2 Re3 Re1 57.18(9) . 2_665
S4 Re3 Re1 117.55(9) . 2_665
Re2 Re3 Re1 59.98(2) 2_665 2_665
Re1 Re3 Re1 89.78(2) . 2_665
O2 Re3 Re2 135.5(3) . .
S3 Re3 Re2 117.21(9) . .
S1 Re3 Re2 117.39(9) 2_665 .
S2 Re3 Re2 56.87(9) . .
S4 Re3 Re2 57.78(9) . .
Re2 Re3 Re2 89.92(2) 2_665 .
Re1 Re3 Re2 59.86(2) . .
Re1 Re3 Re2 59.80(2) 2_665 .
Re1 S3 Re3 65.02(9) . .
Re1 S3 Re2 64.95(9) . 2_665
Re3 S3 Re2 64.83(9) . 2_665
Re1 S4 Re3 64.77(8) . .
Re1 S4 Re2 64.61(8) . .
Re3 S4 Re2 64.84(8) . .
Cu1 N11 H11A 109.5 . .
Cu1 N11 H11B 109.5 . .
H11A N11 H11B 109.5 . .
Cu1 N11 H11C 109.5 . .
H11A N11 H11C 109.5 . .
H11B N11 H11C 109.5 . .
Cu1 N12 H12A 109.5 . .
Cu1 N12 H12B 109.5 . .
H12A N12 H12B 109.5 . .
Cu1 N12 H12C 109.5 . .
H12A N12 H12C 109.5 . .
H12B N12 H12C 109.5 . .
Cu2 N21 H21A 109.5 . .
Cu2 N21 H21B 109.5 . .
H21A N21 H21B 109.5 . .
Cu2 N21 H21C 109.5 . .
H21A N21 H21C 109.5 . .
H21B N21 H21C 109.5 . .
Cu2 N22 H22A 109.5 . .
Cu2 N22 H22B 109.5 . .
H22A N22 H22B 109.5 . .
Cu2 N22 H22C 109.5 . .
H22A N22 H22C 109.5 . .
H22B N22 H22C 109.5 . .

loop_
_geom_bond_atom_site_label_1
_geom_bond_atom_site_label_2
_geom_bond_distance
_geom_bond_site_symmetry_2
Re1 C1 2.121(14) .
Re1 S2 2.402(4) 2_665
Re1 S3 2.404(4) .
Re1 S4 2.413(3) .
Re1 S1 2.418(4) .
Re1 Re2 2.5873(7) 2_665
Re1 Re3 2.5881(8) .
Re1 Re2 2.5881(8) .
Re1 Re3 2.5912(7) 2_665
Cu1 N12 1.967(14) 2_775
Cu1 N12 1.967(14) .
Cu1 N11 1.999(15) .
Cu1 N11 1.999(15) 2_775
S1 Re2 2.417(4) .
S1 Re3 2.417(3) 2_665
O1 Re2 2.095(11) .
O1 H1 0.8400 .
N1 C1 1.18(2) .
Re2 S2 2.394(4) .
Re2 S3 2.414(3) 2_665
Re2 S4 2.429(3) .
Re2 Re3 2.5863(7) 2_665
Re2 Re1 2.5873(7) 2_665
Re2 Re3 2.5991(8) .
Cu2 N21 1.978(15) 2_766
Cu2 N21 1.978(15) .
Cu2 N22 2.029(13) .
Cu2 N22 2.029(13) 2_766
S2 Re1 2.402(4) 2_665
S2 Re3 2.418(4) .
O2 Re3 2.057(9) .
O2 H2 0.8400 .
Re3 S3 2.411(3) .
Re3 S1 2.417(3) 2_665
Re3 S4 2.418(3) .
Re3 Re2 2.5863(7) 2_665
Re3 Re1 2.5912(7) 2_665
S3 Re2 2.414(3) 2_665
N11 H11A 0.9100 .
N11 H11B 0.9100 .
N11 H11C 0.9100 .
N12 H12A 0.9100 .
N12 H12B 0.9100 .
N12 H12C 0.9100 .
N21 H21A 0.9100 .
N21 H21B 0.9100 .
N21 H21C 0.9100 .
N22 H22A 0.9100 .
N22 H22B 0.9100 .
N22 H22C 0.9100 .
